data_7212009
loop_
_publ_author_name
'Lemmerer, Andreas'
'Billing, David G.'

_publ_section_title
;
 Effect of heteroatoms in the inorganic--organic layered perovskite-type
 hybrids [(ZCnH2nNH3)2PbI4], n = 2, 3, 4, 5, 6; Z = OH, Br and I; and
 [(H3NC2H4S2C2H4NH3)PbI4]
;
_journal_issue 4
_journal_name_full CrystEngComm
_journal_page_first 1290
_journal_paper_doi 10.1039/b917824d
_journal_volume 12
_journal_year 2010
_chemical_formula_moiety 'I8 Pb2, 2(C4 H14 N2 S2)'
_chemical_formula_sum 'C8 H28 I8 N4 Pb2 S4'
_chemical_formula_weight 1738.16
_chemical_name_common (2,2'-dithiodiethanammonium)tetraiodoplumbate(ii)
_chemical_name_systematic
;
(2,2'-dithiodiethanammonium)tetraiodoplumbate(II)
;
_space_group_IT_number 14
_symmetry_cell_setting monoclinic
_symmetry_space_group_name_Hall '-P 2yn'
_symmetry_space_group_name_H-M 'P 1 21/n 1'
_atom_sites_solution_hydrogens geom
_atom_sites_solution_primary direct
_atom_sites_solution_secondary difmap
_audit_conform_dict_location ftp://ftp.iucr.org/pub/cif_core.dic
_audit_conform_dict_name cif_core.dic
_audit_conform_dict_version 2.3
_audit_creation_date 2005-08-16T16:50:03-00:00
_audit_creation_method 'WinGX routine CIF_UPDATE'
_cell_angle_alpha 90
_cell_angle_beta 98.719(5)
_cell_angle_gamma 90
_cell_formula_units_Z 4
_cell_length_a 17.795(1)
_cell_length_b 8.5195(7)
_cell_length_c 23.1666(15)
_cell_measurement_reflns_used 995
_cell_measurement_temperature 173(2)
_cell_measurement_theta_max 28.221
_cell_measurement_theta_min 3.33
_cell_volume 3471.6(4)
_computing_cell_refinement 'Bruker SAINT+ (Bruker, 1999)'
_computing_data_collection 'Bruker SMART-NT (Bruker, 1998)'
_computing_data_reduction 'Bruker SAINT+ (Bruker, 1999)'
_computing_molecular_graphics
;
Ortep-3 for Windows (Farrugia, 1997) and DIAMOND (Brandenburg, 1999)
;
_computing_publication_material
;
WinGX publication routines (Farrugia, 1999) and PLATON (Spek, 2002)
;
_computing_structure_refinement 'SHELXL-97 (Sheldrick, 1997)'
_computing_structure_solution 'SHELXS-97 (Sheldrick, 1997)'
_diffrn_ambient_temperature 173(2)
_diffrn_measured_fraction_theta_full 1
_diffrn_measured_fraction_theta_max 1
_diffrn_measurement_device_type 'CCD area detector'
_diffrn_measurement_method 'phi and omega scans'
_diffrn_radiation_monochromator graphite
_diffrn_radiation_type MoK\a
_diffrn_radiation_wavelength 0.71073
_diffrn_reflns_av_R_equivalents 0.0812
_diffrn_reflns_av_unetI/netI 0.0557
_diffrn_reflns_limit_h_max 23
_diffrn_reflns_limit_h_min -23
_diffrn_reflns_limit_k_max 9
_diffrn_reflns_limit_k_min -11
_diffrn_reflns_limit_l_max 30
_diffrn_reflns_limit_l_min -30
_diffrn_reflns_number 41777
_diffrn_reflns_theta_full 28
_diffrn_reflns_theta_max 28
_diffrn_reflns_theta_min 1.35
_exptl_absorpt_coefficient_mu 17.048
_exptl_absorpt_correction_T_max 0.6022
_exptl_absorpt_correction_T_min 0.0573
_exptl_absorpt_correction_type integration
_exptl_absorpt_process_details 'Bruker XPREP (Bruker, 1999)'
_exptl_crystal_colour orange
_exptl_crystal_density_diffrn 3.326
_exptl_crystal_density_method 'not measured'
_exptl_crystal_description plate
_exptl_crystal_F_000 3024
_exptl_crystal_size_max 0.24
_exptl_crystal_size_mid 0.18
_exptl_crystal_size_min 0.03
_refine_diff_density_max 1.936
_refine_diff_density_min -2.926
_refine_diff_density_rms 0.326
_refine_ls_extinction_method none
_refine_ls_goodness_of_fit_ref 1.02
_refine_ls_hydrogen_treatment constr
_refine_ls_matrix_type full
_refine_ls_number_parameters 235
_refine_ls_number_reflns 8376
_refine_ls_number_restraints 0
_refine_ls_restrained_S_all 1.02
_refine_ls_R_factor_all 0.0561
_refine_ls_R_factor_gt 0.0354
_refine_ls_shift/su_max 0.002
_refine_ls_shift/su_mean 0
_refine_ls_structure_factor_coef Fsqd
_refine_ls_weighting_details 'calc w=1/[\s^2^(Fo^2^)+(0.0259P)^2^+0.0000P] where P=(Fo^2^+2Fc^2^)/3'
_refine_ls_weighting_scheme calc
_refine_ls_wR_factor_gt 0.0663
_refine_ls_wR_factor_ref 0.0705
_reflns_number_gt 6373
_reflns_number_total 8376
_reflns_threshold_expression >2sigma(I)
_cod_data_source_file b917824d.txt
_cod_data_source_block 9
_cod_depositor_comments
;
The following automatic conversions were performed:

'_symmetry_cell_setting' value 'Monoclinic' changed to 'monoclinic'
according to /home/saulius/struct/CIF-dictionaries/cif_core.dic
dictionary named 'cif_core.dic' version 2.4.2 from 2011-04-26.

Automatic conversion script
Id: cif_fix_values 1891 2012-01-12 08:04:46Z andrius 
;
_cod_original_sg_symbol_H-M P2(1)/n
_cod_database_code 7212009

loop_
_symmetry_equiv_pos_as_xyz
'x, y, z'
'-x+1/2, y+1/2, -z+1/2'
'-x, -y, -z'
'x-1/2, -y-1/2, z-1/2'

loop_
_atom_site_label
_atom_site_type_symbol
_atom_site_fract_x
_atom_site_fract_y
_atom_site_fract_z
_atom_site_U_iso_or_equiv
_atom_site_adp_type
_atom_site_occupancy
_atom_site_symmetry_multiplicity
_atom_site_calc_flag
_atom_site_refinement_flags
C1 C 0.3872(4) 0.8431(10) 0.8779(4) 0.034(2) Uani 1 1 d .
H1D H 0.3371 0.7948 0.8801 0.041 Uiso 1 1 calc R
H1E H 0.3787 0.9384 0.8534 0.041 Uiso 1 1 calc R
C2 C 0.4256(5) 0.8890(9) 0.9398(4) 0.033(2) Uani 1 1 d .
H2D H 0.3909 0.9592 0.9573 0.039 Uiso 1 1 calc R
H2E H 0.4724 0.9491 0.9365 0.039 Uiso 1 1 calc R
C3 C 0.3072(4) 0.7614(9) 1.0415(3) 0.0248(17) Uani 1 1 d .
H3D H 0.3146 0.8698 1.0281 0.03 Uiso 1 1 calc R
H3E H 0.2518 0.7427 1.038 0.03 Uiso 1 1 calc R
C4 C 0.3420(4) 0.7483(8) 1.1053(3) 0.0227(16) Uani 1 1 d .
H4D H 0.3981 0.7521 1.1088 0.027 Uiso 1 1 calc R
H4E H 0.3253 0.8383 1.1272 0.027 Uiso 1 1 calc R
C5 C 0.9188(4) 0.8178(9) 0.9142(4) 0.0285(18) Uani 1 1 d .
H5A H 0.8626 0.8108 0.9068 0.034 Uiso 1 1 calc R
H5B H 0.9335 0.9206 0.8995 0.034 Uiso 1 1 calc R
C6 C 0.9457(4) 0.8089(10) 0.9794(4) 0.033(2) Uani 1 1 d .
H6A H 0.9233 0.8978 0.9984 0.04 Uiso 1 1 calc R
H6B H 1.0016 0.8219 0.9865 0.04 Uiso 1 1 calc R
C7 C 0.7707(4) 0.7622(9) 1.0349(3) 0.0234(17) Uani 1 1 d .
H7A H 0.7815 0.8675 1.0201 0.028 Uiso 1 1 calc R
H7B H 0.7147 0.7509 1.031 0.028 Uiso 1 1 calc R
C8 C 0.8032(4) 0.7537(9) 1.0984(3) 0.0230(17) Uani 1 1 d .
H8A H 0.7818 0.8395 1.1198 0.028 Uiso 1 1 calc R
H8B H 0.859 0.7677 1.1032 0.028 Uiso 1 1 calc R
N1 N 0.4354(3) 0.7303(7) 0.8507(3) 0.0247(14) Uani 1 1 d .
H1A H 0.4114 0.703 0.8146 0.037 Uiso 1 1 calc R
H1B H 0.4434 0.6429 0.8734 0.037 Uiso 1 1 calc R
H1C H 0.4808 0.776 0.8475 0.037 Uiso 1 1 calc R
N2 N 0.3186(3) 0.5981(7) 1.1313(3) 0.0270(15) Uani 1 1 d .
H2A H 0.3409 0.5915 1.1693 0.04 Uiso 1 1 calc R
H2B H 0.3336 0.5153 1.111 0.04 Uiso 1 1 calc R
H2C H 0.2672 0.5962 1.1294 0.04 Uiso 1 1 calc R
N3 N 0.9510(3) 0.6910(7) 0.8819(3) 0.0283(15) Uani 1 1 d .
H3A H 0.9328 0.6997 0.8431 0.042 Uiso 1 1 calc R
H3B H 0.9375 0.5962 0.8952 0.042 Uiso 1 1 calc R
H3C H 1.0026 0.6992 0.8874 0.042 Uiso 1 1 calc R
N4 N 0.7851(3) 0.5981(7) 1.1239(3) 0.0259(15) Uani 1 1 d .
H4A H 0.8051 0.5951 1.1624 0.039 Uiso 1 1 calc R
H4B H 0.8054 0.5193 1.1047 0.039 Uiso 1 1 calc R
H4C H 0.7337 0.5858 1.12 0.039 Uiso 1 1 calc R
I1 I 0.41072(2) 0.31546(6) 0.87597(2) 0.02298(11) Uani 1 1 d .
I2 I 0.35223(3) 0.30332(6) 0.59569(2) 0.02434(11) Uani 1 1 d .
I3 I 0.46148(2) -0.02472(6) 0.72799(2) 0.02281(11) Uani 1 1 d .
I4 I 0.22623(2) 0.10986(6) 0.75082(2) 0.02018(11) Uani 1 1 d .
I5 I 0.53514(2) 0.48340(6) 0.74094(2) 0.02417(12) Uani 1 1 d .
I6 I 0.78882(2) 0.63748(6) 0.76345(2) 0.02383(12) Uani 1 1 d .
I7 I 0.61917(2) 0.78617(6) 0.60932(2) 0.02321(11) Uani 1 1 d .
I8 I 0.63340(3) 0.81062(6) 0.88774(2) 0.02497(11) Uani 1 1 d .
Pb1 Pb 0.378290(13) 0.30449(3) 0.738908(12) 0.01706(7) Uani 1 1 d .
Pb2 Pb 0.627988(13) 0.80727(3) 0.745627(12) 0.01807(7) Uani 1 1 d .
S1 S 0.45019(10) 0.7258(3) 0.98807(9) 0.0318(5) Uani 1 1 d .
S2 S 0.34714(10) 0.6240(2) 0.99297(9) 0.0272(4) Uani 1 1 d .
S3 S 0.92167(10) 0.6277(2) 1.01348(9) 0.0271(4) Uani 1 1 d .
S4 S 0.80712(9) 0.6137(2) 0.98883(8) 0.0230(4) Uani 1 1 d .

loop_
_atom_site_aniso_label
_atom_site_aniso_U_11
_atom_site_aniso_U_22
_atom_site_aniso_U_33
_atom_site_aniso_U_23
_atom_site_aniso_U_13
_atom_site_aniso_U_12
C1 0.027(4) 0.040(5) 0.037(5) 0.009(4) 0.006(3) 0.001(4)
C2 0.044(5) 0.022(5) 0.035(5) -0.007(4) 0.016(4) -0.005(4)
C3 0.026(4) 0.026(4) 0.023(4) -0.001(3) 0.005(3) -0.002(3)
C4 0.035(4) 0.012(4) 0.021(4) -0.002(3) 0.005(3) 0.003(3)
C5 0.039(4) 0.015(4) 0.033(5) 0.000(4) 0.011(4) 0.004(3)
C6 0.031(4) 0.037(5) 0.034(5) -0.006(4) 0.013(4) -0.007(4)
C7 0.030(4) 0.021(4) 0.021(4) 0.006(3) 0.009(3) 0.008(3)
C8 0.034(4) 0.018(4) 0.019(4) -0.003(3) 0.011(3) -0.007(3)
N1 0.028(3) 0.026(4) 0.019(4) 0.004(3) 0.000(3) -0.001(3)
N2 0.028(3) 0.025(4) 0.026(4) 0.004(3) 0.000(3) 0.001(3)
N3 0.032(3) 0.027(4) 0.027(4) -0.006(3) 0.008(3) -0.001(3)
N4 0.026(3) 0.033(4) 0.019(4) 0.004(3) 0.004(3) 0.003(3)
I1 0.0248(2) 0.0246(3) 0.0186(3) 0.0016(2) 0.00008(18) 0.0010(2)
I2 0.0252(2) 0.0266(3) 0.0201(3) 0.0006(2) -0.00015(18) 0.0014(2)
I3 0.0188(2) 0.0219(3) 0.0285(3) 0.0057(2) 0.00601(18) 0.00632(19)
I4 0.0186(2) 0.0208(3) 0.0213(3) -0.0025(2) 0.00347(17) -0.00531(19)
I5 0.0209(2) 0.0228(3) 0.0294(3) -0.0023(2) 0.00567(19) -0.00750(19)
I6 0.0190(2) 0.0213(3) 0.0308(3) 0.0029(2) 0.00283(19) 0.00594(19)
I7 0.0246(2) 0.0245(3) 0.0205(3) 0.0003(2) 0.00317(18) -0.0008(2)
I8 0.0272(2) 0.0246(3) 0.0219(3) -0.0015(2) -0.00036(19) 0.0007(2)
Pb1 0.01546(11) 0.01815(15) 0.01743(15) -0.00060(12) 0.00206(10) -0.00018(10)
Pb2 0.01581(12) 0.01881(15) 0.01958(15) 0.00186(12) 0.00269(10) 0.00043(10)
S1 0.0234(9) 0.0469(14) 0.0245(11) 0.0021(10) 0.0016(8) -0.0005(9)
S2 0.0319(9) 0.0270(11) 0.0242(11) -0.0009(9) 0.0091(8) -0.0033(8)
S3 0.0219(8) 0.0370(12) 0.0220(11) 0.0024(9) 0.0019(7) 0.0023(8)
S4 0.0217(8) 0.0292(11) 0.0184(10) -0.0041(8) 0.0035(7) -0.0020(8)

loop_
_atom_type_symbol
_atom_type_description
_atom_type_scat_dispersion_real
_atom_type_scat_dispersion_imag
_atom_type_scat_source
C C 0.0033 0.0016 'International Tables Vol C Tables 4.2.6.8 and 6.1.1.4'
H H 0 0 'International Tables Vol C Tables 4.2.6.8 and 6.1.1.4'
N N 0.0061 0.0033 'International Tables Vol C Tables 4.2.6.8 and 6.1.1.4'
I I -0.4742 1.8119 'International Tables Vol C Tables 4.2.6.8 and 6.1.1.4'
Pb Pb -3.3944 10.1111 'International Tables Vol C Tables 4.2.6.8 and 6.1.1.4'
S S 0.1246 0.1234 'International Tables Vol C Tables 4.2.6.8 and 6.1.1.4'

loop_
_exptl_crystal_face_index_h
_exptl_crystal_face_index_k
_exptl_crystal_face_index_l
_exptl_crystal_face_perp_dist
0 0 1 0.015
0 0 -1 0.015
1 0 0 0.09
-1 0 0 0.09
0 1 0 0.11
0 -1 0 0.11

loop_
_geom_angle_atom_site_label_1
_geom_angle_atom_site_label_2
_geom_angle_atom_site_label_3
_geom_angle
_geom_angle_site_symmetry_1
_geom_angle_site_symmetry_3
N1 C1 C2 110.8(6) . .
N1 C1 H1D 109.5 . .
C2 C1 H1D 109.5 . .
N1 C1 H1E 109.5 . .
C2 C1 H1E 109.5 . .
H1D C1 H1E 108.1 . .
C1 C2 S1 114.5(6) . .
C1 C2 H2D 108.6 . .
S1 C2 H2D 108.6 . .
C1 C2 H2E 108.6 . .
S1 C2 H2E 108.6 . .
H2D C2 H2E 107.6 . .
C4 C3 S2 114.3(5) . .
C4 C3 H3D 108.7 . .
S2 C3 H3D 108.7 . .
C4 C3 H3E 108.7 . .
S2 C3 H3E 108.7 . .
H3D C3 H3E 107.6 . .
N2 C4 C3 110.9(6) . .
N2 C4 H4D 109.5 . .
C3 C4 H4D 109.5 . .
N2 C4 H4E 109.5 . .
C3 C4 H4E 109.5 . .
H4D C4 H4E 108 . .
N3 C5 C6 112.3(6) . .
N3 C5 H5A 109.1 . .
C6 C5 H5A 109.1 . .
N3 C5 H5B 109.1 . .
C6 C5 H5B 109.1 . .
H5A C5 H5B 107.9 . .
C5 C6 S3 114.6(6) . .
C5 C6 H6A 108.6 . .
S3 C6 H6A 108.6 . .
C5 C6 H6B 108.6 . .
S3 C6 H6B 108.6 . .
H6A C6 H6B 107.6 . .
C8 C7 S4 114.8(5) . .
C8 C7 H7A 108.6 . .
S4 C7 H7A 108.6 . .
C8 C7 H7B 108.6 . .
S4 C7 H7B 108.6 . .
H7A C7 H7B 107.5 . .
C7 C8 N4 110.7(6) . .
C7 C8 H8A 109.5 . .
N4 C8 H8A 109.5 . .
C7 C8 H8B 109.5 . .
N4 C8 H8B 109.5 . .
H8A C8 H8B 108.1 . .
C1 N1 H1A 109.5 . .
C1 N1 H1B 109.5 . .
H1A N1 H1B 109.5 . .
C1 N1 H1C 109.5 . .
H1A N1 H1C 109.5 . .
H1B N1 H1C 109.5 . .
C4 N2 H2A 109.5 . .
C4 N2 H2B 109.5 . .
H2A N2 H2B 109.5 . .
C4 N2 H2C 109.5 . .
H2A N2 H2C 109.5 . .
H2B N2 H2C 109.5 . .
C5 N3 H3A 109.5 . .
C5 N3 H3B 109.5 . .
H3A N3 H3B 109.5 . .
C5 N3 H3C 109.5 . .
H3A N3 H3C 109.5 . .
H3B N3 H3C 109.5 . .
C8 N4 H4A 109.5 . .
C8 N4 H4B 109.5 . .
H4A N4 H4B 109.5 . .
C8 N4 H4C 109.5 . .
H4A N4 H4C 109.5 . .
H4B N4 H4C 109.5 . .
Pb1 I3 Pb2 142.906(18) . 1_545
Pb1 I4 Pb1 157.254(17) . 2_546
Pb1 I5 Pb2 149.353(18) . .
Pb2 I6 Pb2 143.907(18) . 2_646
I1 Pb1 I5 86.810(15) . .
I1 Pb1 I3 95.146(15) . .
I5 Pb1 I3 90.332(14) . .
I1 Pb1 I4 87.518(14) . .
I5 Pb1 I4 173.816(16) . .
I3 Pb1 I4 87.723(14) . .
I1 Pb1 I4 85.476(14) . 2_556
I5 Pb1 I4 97.300(15) . 2_556
I3 Pb1 I4 172.366(14) . 2_556
I4 Pb1 I4 84.701(8) . 2_556
I1 Pb1 I2 177.126(14) . .
I5 Pb1 I2 90.322(14) . .
I3 Pb1 I2 85.040(14) . .
I4 Pb1 I2 95.355(14) . .
I4 Pb1 I2 94.721(14) 2_556 .
I7 Pb2 I6 90.651(14) . .
I7 Pb2 I6 86.408(15) . 2_656
I6 Pb2 I6 89.554(9) . 2_656
I7 Pb2 I5 88.268(15) . .
I6 Pb2 I5 93.553(15) . .
I6 Pb2 I5 173.867(16) 2_656 .
I7 Pb2 I3 89.610(14) . 1_565
I6 Pb2 I3 178.911(16) . 1_565
I6 Pb2 I3 91.518(14) 2_656 1_565
I5 Pb2 I3 85.398(14) . 1_565
I7 Pb2 I8 176.986(16) . .
I6 Pb2 I8 89.122(14) . .
I6 Pb2 I8 96.595(15) 2_656 .
I5 Pb2 I8 88.746(14) . .
I3 Pb2 I8 90.563(14) 1_565 .
C2 S1 S2 103.1(3) . .
C3 S2 S1 101.3(3) . .
C6 S3 S4 102.7(3) . .
C7 S4 S3 102.9(3) . .

loop_
_geom_bond_atom_site_label_1
_geom_bond_atom_site_label_2
_geom_bond_distance
_geom_bond_site_symmetry_2
C1 N1 1.490(10) .
C1 C2 1.541(11) .
C1 H1D 0.99 .
C1 H1E 0.99 .
C2 S1 1.797(9) .
C2 H2D 0.99 .
C2 H2E 0.99 .
C3 C4 1.518(10) .
C3 S2 1.838(7) .
C3 H3D 0.99 .
C3 H3E 0.99 .
C4 N2 1.499(9) .
C4 H4D 0.99 .
C4 H4E 0.99 .
C5 N3 1.479(9) .
C5 C6 1.515(11) .
C5 H5A 0.99 .
C5 H5B 0.99 .
C6 S3 1.814(8) .
C6 H6A 0.99 .
C6 H6B 0.99 .
C7 C8 1.500(10) .
C7 S4 1.836(7) .
C7 H7A 0.99 .
C7 H7B 0.99 .
C8 N4 1.506(9) .
C8 H8A 0.99 .
C8 H8B 0.99 .
N1 H1A 0.91 .
N1 H1B 0.91 .
N1 H1C 0.91 .
N2 H2A 0.91 .
N2 H2B 0.91 .
N2 H2C 0.91 .
N3 H3A 0.91 .
N3 H3B 0.91 .
N3 H3C 0.91 .
N4 H4A 0.91 .
N4 H4B 0.91 .
N4 H4C 0.91 .
I1 Pb1 3.1414(6) .
I2 Pb1 3.2798(6) .
I3 Pb1 3.1992(6) .
I3 Pb2 3.2601(5) 1_545
I4 Pb1 3.2208(5) .
I4 Pb1 3.2278(5) 2_546
I5 Pb1 3.1743(5) .
I5 Pb2 3.2094(6) .
I6 Pb2 3.1774(5) .
I6 Pb2 3.2007(6) 2_646
I7 Pb2 3.1429(6) .
I8 Pb2 3.2791(6) .
Pb1 I4 3.2278(5) 2_556
Pb2 I6 3.2007(6) 2_656
Pb2 I3 3.2601(5) 1_565
S1 S2 2.047(3) .
S3 S4 2.035(2) .

loop_
_geom_hbond_atom_site_label_D
_geom_hbond_atom_site_label_H
_geom_hbond_atom_site_label_A
_geom_hbond_distance_DH
_geom_hbond_distance_HA
_geom_hbond_distance_DA
_geom_hbond_angle_DHA
_geom_hbond_site_symmetry_A
N1 H1A I4 0.91 2.79 3.578(6) 145 2_556
N1 H1B I1 0.91 2.85 3.620(6) 143 .
N1 H1C I8 0.91 2.75 3.564(6) 150 .
N2 H2A I5 0.91 2.87 3.699(6) 153 3_667
N2 H2B I8 0.91 2.84 3.628(6) 146 3_667
N2 H2C I7 0.91 2.79 3.644(6) 157 4_576
N3 H3A I6 0.91 2.97 3.697(6) 138 .
N3 H3B I7 0.91 2.82 3.685(6) 158 2_646
N3 H3C I2 0.91 2.7 3.590(6) 165 2_656
N4 H4A I3 0.91 3.02 3.710(6) 134 4_666
N4 H4B I2 0.91 2.89 3.713(6) 151 4_666
N4 H4C I1 0.91 2.72 3.561(6) 154 3_667

loop_
_geom_torsion_atom_site_label_1
_geom_torsion_atom_site_label_2
_geom_torsion_atom_site_label_3
_geom_torsion_atom_site_label_4
_geom_torsion
_geom_torsion_site_symmetry_1
_geom_torsion_site_symmetry_4
N1 C1 C2 S1 -55.3(8) . .
S2 C3 C4 N2 -70.2(6) . .
N3 C5 C6 S3 -59.7(7) . .
S4 C7 C8 N4 -61.0(7) . .
Pb2 I5 Pb1 I1 -86.99(4) . .
Pb2 I5 Pb1 I3 177.87(4) . .
Pb2 I5 Pb1 I4 -1.97(4) . 2_556
Pb2 I5 Pb1 I2 92.83(4) . .
Pb2 I3 Pb1 I1 -69.60(3) 1_545 .
Pb2 I3 Pb1 I5 17.23(3) 1_545 .
Pb2 I3 Pb1 I4 -156.90(3) 1_545 .
Pb2 I3 Pb1 I2 107.52(3) 1_545 .
Pb1 I4 Pb1 I1 -91.34(4) 2_546 .
Pb1 I4 Pb1 I3 3.91(4) 2_546 .
Pb1 I4 Pb1 I4 -177.02(5) 2_546 2_556
Pb1 I4 Pb1 I2 88.71(4) 2_546 .
Pb2 I6 Pb2 I7 -72.99(3) 2_646 .
Pb2 I6 Pb2 I6 -159.39(4) 2_646 2_656
Pb2 I6 Pb2 I5 15.32(3) 2_646 .
Pb2 I6 Pb2 I8 104.01(3) 2_646 .
Pb1 I5 Pb2 I7 -98.33(4) . .
Pb1 I5 Pb2 I6 171.13(4) . .
Pb1 I5 Pb2 I3 -8.58(4) . 1_565
Pb1 I5 Pb2 I8 82.08(4) . .
C1 C2 S1 S2 -61.4(6) . .
C4 C3 S2 S1 -75.0(5) . .
C2 S1 S2 C3 -75.7(4) . .
C5 C6 S3 S4 -54.1(6) . .
C8 C7 S4 S3 -48.4(5) . .
C6 S3 S4 C7 -74.4(4) . .
